data_1520437
loop_
_publ_author_name
'Spencer, John'
'Patel, Hiren'
'Callear, Samantha K.'
'Hursthouse, Michael B.'

_publ_section_title
;
 C10H20N4O6S2
;
_journal_name_full 'Crystal Structure Report Archive'
_journal_page_first 628
_journal_year 2009
_chemical_formula_sum 'C10 H20 N4 O6 S2'
_chemical_formula_weight 356.42
_space_group_IT_number 14
_symmetry_cell_setting monoclinic
_symmetry_space_group_name_Hall '-P 2ybc'
_symmetry_space_group_name_H-M 'P 1 21/c 1'
_atom_sites_solution_hydrogens geom
_atom_sites_solution_primary direct
_atom_sites_solution_secondary difmap
_cell_angle_alpha 90.00
_cell_angle_beta 99.664(3)
_cell_angle_gamma 90.00
_cell_formula_units_Z 4
_cell_length_a 13.2331(6)
_cell_length_b 11.7105(6)
_cell_length_c 10.2193(5)
_cell_measurement_reflns_used 18603
_cell_measurement_temperature 120(2)
_cell_measurement_theta_max 27.48
_cell_measurement_theta_min 2.91
_cell_volume 1561.17(13)
_computing_cell_refinement 'DENZO (Otwinowski & Minor, 1997) & COLLECT (Hooft, R.W.W., 1998)'
_computing_data_collection 'COLLECT (Hooft, R.W.W., 1998)'
_computing_data_reduction 'DENZO (Otwinowski & Minor, 1997) & COLLECT (Hooft, R.W.W., 1998)'
_computing_structure_refinement 'SHELXL-97 (Sheldrick, 2008)'
_diffrn_ambient_temperature 120(2)
_diffrn_measured_fraction_theta_full 0.992
_diffrn_measured_fraction_theta_max 0.992
_diffrn_measurement_device_type 'Bruker-Nonius APEX II CCD camera on \k-goniostat'
_diffrn_measurement_method '\f & \w scans'
_diffrn_radiation_monochromator '10cm confocal mirrors'
_diffrn_radiation_source 'Bruker-Nonius FR591 rotating anode'
_diffrn_radiation_type MoK\a
_diffrn_radiation_wavelength 0.71073
_diffrn_reflns_av_R_equivalents 0.0994
_diffrn_reflns_av_sigmaI/netI 0.0988
_diffrn_reflns_limit_h_max 17
_diffrn_reflns_limit_h_min -17
_diffrn_reflns_limit_k_max 15
_diffrn_reflns_limit_k_min -15
_diffrn_reflns_limit_l_max 13
_diffrn_reflns_limit_l_min -11
_diffrn_reflns_number 15777
_diffrn_reflns_theta_full 27.48
_diffrn_reflns_theta_max 27.48
_diffrn_reflns_theta_min 2.91
_exptl_absorpt_coefficient_mu 0.375
_exptl_absorpt_correction_T_max 0.9963
_exptl_absorpt_correction_T_min 0.9742
_exptl_absorpt_correction_type multi-scan
_exptl_absorpt_process_details 'SADABS 2007/2 (Sheldrick, G.M., 2007)'
_exptl_crystal_colour colourless
_exptl_crystal_density_diffrn 1.516
_exptl_crystal_density_method 'not measured'
_exptl_crystal_description lath
_exptl_crystal_F_000 752
_exptl_crystal_size_max 0.07
_exptl_crystal_size_mid 0.02
_exptl_crystal_size_min 0.01
_refine_diff_density_max 0.459
_refine_diff_density_min -0.438
_refine_diff_density_rms 0.114
_refine_ls_extinction_method none
_refine_ls_goodness_of_fit_ref 1.182
_refine_ls_hydrogen_treatment mixed
_refine_ls_matrix_type full
_refine_ls_number_parameters 209
_refine_ls_number_reflns 3546
_refine_ls_number_restraints 3
_refine_ls_restrained_S_all 1.182
_refine_ls_R_factor_all 0.1496
_refine_ls_R_factor_gt 0.0893
_refine_ls_shift/su_max 0.000
_refine_ls_shift/su_mean 0.000
_refine_ls_structure_factor_coef Fsqd
_refine_ls_weighting_details 'calc w=1/[\s^2^(Fo^2^)+(0.0000P)^2^+6.5721P] where P=(Fo^2^+2Fc^2^)/3'
_refine_ls_weighting_scheme calc
_refine_ls_wR_factor_gt 0.1383
_refine_ls_wR_factor_ref 0.1625
_reflns_number_gt 2282
_reflns_number_total 3546
_reflns_threshold_expression >2\s(I)
_cod_data_source_file eCrystal-628.cif
_cod_data_source_block 2008src1284p21c
_cod_depositor_comments
;
Citation :
Spencer, John and Patel, Hiren and Callear, Samantha K. and 
Hursthouse, Michael B. (2009) 
University of Southampton, Crystal Structure Report Archive. 
(doi:10.5258/ecrystals/628)

More at:
http://ecrystals.chem.soton.ac.uk/628/
;
_cod_original_sg_symbol_H-M P21/c
_cod_database_code 1520437

loop_
_symmetry_equiv_pos_as_xyz
'x, y, z'
'-x, y+1/2, -z+1/2'
'-x, -y, -z'
'x, -y-1/2, z-1/2'

loop_
_atom_site_label
_atom_site_type_symbol
_atom_site_fract_x
_atom_site_fract_y
_atom_site_fract_z
_atom_site_U_iso_or_equiv
_atom_site_adp_type
_atom_site_occupancy
_atom_site_symmetry_multiplicity
_atom_site_calc_flag
_atom_site_refinement_flags
_atom_site_disorder_assembly
_atom_site_disorder_group
C2 C -0.2535(4) 0.6226(4) 0.2815(5) 0.0245(11) Uani 1 1 d . . .
H2 H -0.2768 0.6993 0.2818 0.029 Uiso 1 1 calc R . .
C3 C -0.1883(4) 0.5837(4) 0.3935(5) 0.0263(12) Uani 1 1 d . . .
H3 H -0.1704 0.6299 0.4703 0.032 Uiso 1 1 calc R . .
C4 C -0.1518(4) 0.4763(4) 0.3871(5) 0.0236(11) Uani 1 1 d . . .
H4 H -0.1039 0.4468 0.4589 0.028 Uiso 1 1 calc R . .
C6 C -0.2519(3) 0.4519(4) 0.1752(5) 0.0173(10) Uani 1 1 d . . .
C8 C -0.2587(4) 0.2640(4) 0.0599(5) 0.0256(12) Uani 1 1 d . . .
H8A H -0.2181 0.2379 0.1448 0.031 Uiso 1 1 calc R . .
H8B H -0.2159 0.2554 -0.0102 0.031 Uiso 1 1 calc R . .
C9 C -0.3543(4) 0.1911(4) 0.0260(5) 0.0205(11) Uani 1 1 d . . .
H9A H -0.3350 0.1109 0.0118 0.025 Uiso 1 1 calc R . .
H9B H -0.3938 0.1928 0.1002 0.025 Uiso 1 1 calc R . .
C11 C -0.4488(4) 0.3562(4) -0.0792(5) 0.0200(10) Uani 1 1 d . . .
H11A H -0.4891 0.3615 -0.0061 0.024 Uiso 1 1 calc R . .
H11B H -0.4920 0.3837 -0.1617 0.024 Uiso 1 1 calc R . .
C12 C -0.3531(4) 0.4287(4) -0.0477(5) 0.0212(11) Uani 1 1 d . . .
H12A H -0.3159 0.4277 -0.1239 0.025 Uiso 1 1 calc R . .
H12B H -0.3724 0.5087 -0.0323 0.025 Uiso 1 1 calc R . .
C13 C -0.6035(4) 0.1447(4) -0.0680(5) 0.0233(11) Uani 1 1 d . . .
H13A H -0.6593 0.0948 -0.1092 0.028 Uiso 1 1 calc R . .
H13B H -0.6305 0.2214 -0.0569 0.028 Uiso 1 1 calc R . .
H13C H -0.5733 0.1139 0.0190 0.028 Uiso 1 1 calc R . .
N1 N -0.2853(3) 0.5604(4) 0.1744(4) 0.0219(9) Uani 1 1 d . . .
N5 N -0.1832(3) 0.4103(3) 0.2783(4) 0.0192(9) Uani 1 1 d . . .
H55 H -0.1591 0.3406 0.2746 0.023 Uiso 1 1 calc R . .
N7 N -0.2862(3) 0.3848(3) 0.0712(4) 0.0208(9) Uani 1 1 d . . .
N10 N -0.4177(3) 0.2364(3) -0.0959(4) 0.0190(9) Uani 1 1 d . . .
O1 O -0.4638(3) 0.0409(3) -0.1753(3) 0.0267(8) Uani 1 1 d . . .
O2 O -0.5528(3) 0.2064(3) -0.2924(3) 0.0242(8) Uani 1 1 d . . .
S1 S -0.50914(10) 0.15199(10) -0.16976(12) 0.0196(3) Uani 1 1 d . . .
C21 C 0.1225(4) 0.4151(5) 0.0644(5) 0.0324(13) Uani 1 1 d . . .
H21A H 0.0674 0.3607 0.0333 0.039 Uiso 1 1 calc R . .
H21B H 0.1886 0.3814 0.0541 0.039 Uiso 1 1 calc R . .
H21C H 0.1114 0.4854 0.0119 0.039 Uiso 1 1 calc R . .
O21 O 0.1314(3) 0.3364(3) 0.3002(3) 0.0261(8) Uani 1 1 d . . .
O22 O 0.0256(3) 0.5036(3) 0.2391(4) 0.0318(9) Uani 1 1 d . . .
O23 O 0.2103(3) 0.5203(3) 0.2765(3) 0.0265(8) Uani 1 1 d . . .
S2 S 0.12284(9) 0.44675(11) 0.23299(12) 0.0211(3) Uani 1 1 d . . .
O1W O 0.0532(3) 0.7358(3) 0.1853(4) 0.0326(9) Uani 1 1 d D . .
H1W H -0.006(2) 0.764(4) 0.185(6) 0.040(18) Uiso 1 1 d D . .
H2W H 0.051(4) 0.669(3) 0.216(7) 0.06(2) Uiso 1 1 d D . .

loop_
_atom_site_aniso_label
_atom_site_aniso_U_11
_atom_site_aniso_U_22
_atom_site_aniso_U_33
_atom_site_aniso_U_23
_atom_site_aniso_U_13
_atom_site_aniso_U_12
C2 0.022(3) 0.022(3) 0.029(3) -0.002(2) 0.006(2) -0.002(2)
C3 0.027(3) 0.026(3) 0.026(3) -0.006(2) 0.005(2) -0.004(2)
C4 0.024(3) 0.028(3) 0.017(2) 0.001(2) -0.001(2) -0.006(2)
C6 0.017(2) 0.018(2) 0.019(2) 0.002(2) 0.0081(19) -0.0035(19)
C8 0.025(3) 0.019(3) 0.031(3) -0.004(2) 0.001(2) 0.006(2)
C9 0.026(3) 0.018(2) 0.016(2) -0.004(2) -0.002(2) 0.002(2)
C11 0.024(3) 0.019(3) 0.018(2) 0.002(2) 0.004(2) 0.006(2)
C12 0.026(3) 0.018(3) 0.019(2) 0.002(2) 0.000(2) -0.002(2)
C13 0.024(3) 0.024(3) 0.022(2) -0.001(2) 0.003(2) -0.007(2)
N1 0.021(2) 0.021(2) 0.024(2) 0.0014(19) 0.0048(18) -0.0016(18)
N5 0.016(2) 0.019(2) 0.021(2) 0.0011(17) -0.0002(17) 0.0000(16)
N7 0.024(2) 0.019(2) 0.018(2) -0.0036(17) -0.0006(18) -0.0010(17)
N10 0.020(2) 0.016(2) 0.020(2) -0.0007(17) -0.0027(17) 0.0040(16)
O1 0.030(2) 0.0217(19) 0.0262(19) -0.0089(16) -0.0012(16) 0.0038(15)
O2 0.030(2) 0.026(2) 0.0156(17) 0.0027(15) 0.0011(15) 0.0023(15)
S1 0.0236(6) 0.0185(6) 0.0162(6) -0.0014(5) 0.0021(5) 0.0008(5)
C21 0.030(3) 0.043(4) 0.024(3) -0.002(3) 0.004(2) -0.002(3)
O21 0.029(2) 0.0218(19) 0.0257(19) 0.0026(15) -0.0003(16) -0.0001(15)
O22 0.0214(19) 0.028(2) 0.047(2) 0.0057(18) 0.0079(17) 0.0060(16)
O23 0.0274(19) 0.024(2) 0.0280(19) -0.0039(16) 0.0043(16) -0.0042(15)
S2 0.0215(6) 0.0193(6) 0.0222(6) 0.0005(5) 0.0031(5) 0.0007(5)
O1W 0.024(2) 0.020(2) 0.051(3) -0.0017(19) -0.0029(19) 0.0025(16)

loop_
_atom_type_symbol
_atom_type_description
_atom_type_scat_dispersion_real
_atom_type_scat_dispersion_imag
_atom_type_scat_source
C C 0.0033 0.0016 'International Tables Vol C Tables 4.2.6.8 and 6.1.1.4'
H H 0.0000 0.0000 'International Tables Vol C Tables 4.2.6.8 and 6.1.1.4'
N N 0.0061 0.0033 'International Tables Vol C Tables 4.2.6.8 and 6.1.1.4'
O O 0.0106 0.0060 'International Tables Vol C Tables 4.2.6.8 and 6.1.1.4'
S S 0.1246 0.1234 'International Tables Vol C Tables 4.2.6.8 and 6.1.1.4'

loop_
_geom_angle_atom_site_label_1
_geom_angle_atom_site_label_2
_geom_angle_atom_site_label_3
_geom_angle
_geom_angle_site_symmetry_1
_geom_angle_site_symmetry_3
N1 C2 C3 124.6(5) . .
N1 C2 H2 117.7 . .
C3 C2 H2 117.7 . .
C4 C3 C2 116.2(5) . .
C4 C3 H3 121.9 . .
C2 C3 H3 121.9 . .
C3 C4 N5 120.3(5) . .
C3 C4 H4 119.8 . .
N5 C4 H4 119.9 . .
N7 C6 N1 118.8(4) . .
N7 C6 N5 119.9(4) . .
N1 C6 N5 121.3(4) . .
N7 C8 C9 110.6(4) . .
N7 C8 H8A 109.5 . .
C9 C8 H8A 109.5 . .
N7 C8 H8B 109.5 . .
C9 C8 H8B 109.5 . .
H8A C8 H8B 108.1 . .
N10 C9 C8 108.8(4) . .
N10 C9 H9A 109.9 . .
C8 C9 H9A 109.9 . .
N10 C9 H9B 109.9 . .
C8 C9 H9B 109.9 . .
H9A C9 H9B 108.3 . .
N10 C11 C12 108.5(4) . .
N10 C11 H11A 110.0 . .
C12 C11 H11A 110.0 . .
N10 C11 H11B 110.0 . .
C12 C11 H11B 110.0 . .
H11A C11 H11B 108.4 . .
N7 C12 C11 110.3(4) . .
N7 C12 H12A 109.6 . .
C11 C12 H12A 109.6 . .
N7 C12 H12B 109.6 . .
C11 C12 H12B 109.6 . .
H12A C12 H12B 108.1 . .
S1 C13 H13A 109.5 . .
S1 C13 H13B 109.5 . .
H13A C13 H13B 109.5 . .
S1 C13 H13C 109.5 . .
H13A C13 H13C 109.5 . .
H13B C13 H13C 109.5 . .
C2 N1 C6 117.1(4) . .
C6 N5 C4 120.2(4) . .
C6 N5 H55 119.9 . .
C4 N5 H55 119.9 . .
C6 N7 C8 124.9(4) . .
C6 N7 C12 121.8(4) . .
C8 N7 C12 113.2(4) . .
C9 N10 C11 111.9(4) . .
C9 N10 S1 116.1(3) . .
C11 N10 S1 115.2(3) . .
O1 S1 O2 118.4(2) . .
O1 S1 N10 106.4(2) . .
O2 S1 N10 106.9(2) . .
O1 S1 C13 108.8(2) . .
O2 S1 C13 108.5(2) . .
N10 S1 C13 107.4(2) . .
S2 C21 H21A 109.5 . .
S2 C21 H21B 109.5 . .
H21A C21 H21B 109.5 . .
S2 C21 H21C 109.5 . .
H21A C21 H21C 109.5 . .
H21B C21 H21C 109.5 . .
O23 S2 O21 112.7(2) . .
O23 S2 O22 112.3(2) . .
O21 S2 O22 112.5(2) . .
O23 S2 C21 107.2(2) . .
O21 S2 C21 105.2(2) . .
O22 S2 C21 106.3(3) . .
H1W O1W H2W 105(3) . .

loop_
_geom_bond_atom_site_label_1
_geom_bond_atom_site_label_2
_geom_bond_distance
_geom_bond_site_symmetry_2
C2 N1 1.323(6) .
C2 C3 1.390(7) .
C2 H2 0.9500 .
C3 C4 1.353(7) .
C3 H3 0.9500 .
C4 N5 1.361(6) .
C4 H4 0.9500 .
C6 N7 1.338(6) .
C6 N1 1.345(6) .
C6 N5 1.361(6) .
C8 N7 1.470(6) .
C8 C9 1.518(7) .
C8 H8A 0.9900 .
C8 H8B 0.9900 .
C9 N10 1.478(6) .
C9 H9A 0.9900 .
C9 H9B 0.9900 .
C11 N10 1.480(6) .
C11 C12 1.513(7) .
C11 H11A 0.9900 .
C11 H11B 0.9900 .
C12 N7 1.470(6) .
C12 H12A 0.9900 .
C12 H12B 0.9900 .
C13 S1 1.756(5) .
C13 H13A 0.9800 .
C13 H13B 0.9800 .
C13 H13C 0.9800 .
N5 H55 0.8800 .
N10 S1 1.645(4) .
O1 S1 1.438(4) .
O2 S1 1.438(3) .
C21 S2 1.762(5) .
C21 H21A 0.9800 .
C21 H21B 0.9800 .
C21 H21C 0.9800 .
O21 S2 1.459(4) .
O22 S2 1.459(4) .
O23 S2 1.452(4) .
O1W H1W 0.849(19) .
O1W H2W 0.841(19) .

loop_
_geom_hbond_atom_site_label_D
_geom_hbond_atom_site_label_H
_geom_hbond_atom_site_label_A
_geom_hbond_distance_DH
_geom_hbond_distance_HA
_geom_hbond_distance_DA
_geom_hbond_angle_DHA
_geom_hbond_site_symmetry_A
O1W H2W O22 0.841(19) 1.99(3) 2.811(5) 165(7) .
O1W H2W S2 0.841(19) 2.77(3) 3.521(4) 149(5) .
N5 H55 O1W 0.88 1.86 2.658(5) 150.4 2_545
O1W H1W O21 0.849(19) 1.89(2) 2.738(5) 174(6) 2
O1W H1W S2 0.849(19) 2.85(3) 3.588(4) 147(5) 2
